data_4320304
loop_
_publ_author_name
'Anna C. Hillier'
'XingWang Zhang'
'Graham H. Maunder'
'Sung Ying Liu'
'Todd A. Eberspacher'
'Mathew V. Metz'
'Robert McDonald'
'\^Angela Domingos'
'No\'emia Marques'
'Victor W. Day'
'Andrea Sella'
'Josef Takats'

_publ_contact_author_address
; Department of Chemistry
   University of Alberta
   Edmonton Alberta T6G 2G2
   Canada
;
_publ_contact_author_email joe.takats@ualberta.ca
_publ_contact_author_fax 1(780)4928231
_publ_contact_author_name 'Dr Josef Takats'
_publ_contact_author_phone 1(780)4924944
_publ_section_title
;
 Synthesis and Structural Comparison of a Series of Divalent Ln(TpR,R')2
 (Ln = Sm, Eu, Yb) and Trivalent Sm(TpMe2)2X (X = F, Cl, I, BPh4)
 Complexes
;
_journal_name_full 'Inorganic Chemistry'
_journal_page_first 5106
_journal_page_last 5116
_journal_paper_doi 10.1021/ic010325w
_journal_volume 40
_journal_year 2001
_chemical_formula_sum 'C64 H84 B3 N12 O2.5 Sm'
_chemical_formula_weight 1244.21
_space_group_IT_number 2
_symmetry_cell_setting triclinic
_symmetry_space_group_name_Hall '-P 1'
_symmetry_space_group_name_H-M 'P -1'
_atom_sites_solution_hydrogens geom
_atom_sites_solution_primary direct
_atom_sites_solution_secondary difmap
_audit_creation_method 'manual editing of SHELXL template'
_cell_angle_alpha 90.93(2)
_cell_angle_beta 90.15(2)
_cell_angle_gamma 98.46(2)
_cell_formula_units_Z 2
_cell_length_a 10.045(2)
_cell_length_b 15.411(3)
_cell_length_c 21.047(4)
_cell_measurement_reflns_used 15
_cell_measurement_temperature 293(2)
_cell_measurement_theta_max 32.47
_cell_measurement_theta_min 23.22
_cell_volume 3222.2(11)
_computing_cell_refinement 'Syntex P1'
_computing_data_collection 'Syntex P1'
_computing_data_reduction 'Bruker SHELXTL'
_computing_molecular_graphics 'Bruker SHELXTL'
_computing_publication_material 'Bruker SHELXTL'
_computing_structure_refinement 'Bruker SHELXTL'
_computing_structure_solution 'Bruker SHELXTL'
_diffrn_ambient_temperature 293(2)
_diffrn_measurement_device 'Syntex P1 Diffractometer'
_diffrn_measurement_method '\w scans'
_diffrn_radiation_monochromator graphite
_diffrn_radiation_source 'normal-focus sealed tube'
_diffrn_radiation_type MoK\a
_diffrn_radiation_wavelength 0.71073
_diffrn_reflns_av_R_equivalents 0.0453
_diffrn_reflns_av_sigmaI/netI 0.1336
_diffrn_reflns_limit_h_max 10
_diffrn_reflns_limit_h_min -10
_diffrn_reflns_limit_k_max 15
_diffrn_reflns_limit_k_min -15
_diffrn_reflns_limit_l_max 21
_diffrn_reflns_limit_l_min 0
_diffrn_reflns_number 7644
_diffrn_reflns_theta_max 21.50
_diffrn_reflns_theta_min 1.64
_diffrn_standards_decay_% none
_diffrn_standards_interval_count 300
_diffrn_standards_number 6
_exptl_absorpt_coefficient_mu 0.964
_exptl_absorpt_correction_T_max 0.7714
_exptl_absorpt_correction_T_min 0.6151
_exptl_absorpt_correction_type empirical
_exptl_crystal_colour colorless
_exptl_crystal_density_diffrn 1.282
_exptl_crystal_description 'rectangular parallelepiped'
_exptl_crystal_F_000 1298
_exptl_crystal_size_max 0.68
_exptl_crystal_size_mid 0.62
_exptl_crystal_size_min 0.55
_refine_diff_density_max 0.424
_refine_diff_density_min -0.440
_refine_diff_density_rms 0.090
_refine_ls_extinction_coef 0.0007(2)
_refine_ls_extinction_expression Fc^*^=kFc[1+0.001xFc^2^\l^3^/sin(2\q)]^-1/4^
_refine_ls_extinction_method SHELXL
_refine_ls_goodness_of_fit_all 0.969
_refine_ls_goodness_of_fit_obs 1.102
_refine_ls_matrix_type full
_refine_ls_number_parameters 823
_refine_ls_number_reflns 7389
_refine_ls_number_restraints 30
_refine_ls_restrained_S_all 0.970
_refine_ls_restrained_S_obs 1.104
_refine_ls_R_factor_all 0.1100
_refine_ls_R_factor_obs 0.0650
_refine_ls_shift/esd_max -0.001
_refine_ls_shift/esd_mean 0.000
_refine_ls_structure_factor_coef Fsqd
_refine_ls_weighting_details 'w=1/[\s^2^(Fo^2^)+(0.0492P)^2^+0.0000P] where P=(Fo^2^+2Fc^2^)/3'
_refine_ls_weighting_scheme calc
_refine_ls_wR_factor_all 0.1319
_refine_ls_wR_factor_obs 0.1168
_reflns_number_observed 4771
_reflns_number_total 7389
_reflns_observed_criterion >2sigma(I)
_cod_data_source_file ic010325w_10.cif
_cod_data_source_block jtd4
_cod_depositor_comments
;
The following automatic conversions were performed:

'_symmetry_cell_setting' value 'Triclinic' changed to 'triclinic'
according to the built-in table from CIF Core dictionary named
'cif_core.dic' version 2.4.1 from 2010-06-29.

Automatic conversion script
Id: cif_fix_values 1646 2011-03-28 12:23:43Z adriana 

The following automatic conversions were performed:

'_refine_ls_weighting_scheme' value 'calc
w=1/[\s^2^(Fo^2^)+(0.0492P)^2^+0.0000P] where P=(Fo^2^+2Fc^2^)/3' was
changed to 'calc'. New tag '_refine_ls_weighting_details' was
created. The value of the new tag was set to
'w=1/[\s^2^(Fo^2^)+(0.0492P)^2^+0.0000P] where P=(Fo^2^+2Fc^2^)/3'.

Automatic conversion script
Id: cif_fix_values 3143 2015-03-26 13:38:13Z robertas 
;
_cod_original_formula_sum 'C64 H84 B3 N12 O2.50 Sm'
_cod_database_code 4320304

loop_
_symmetry_equiv_pos_as_xyz
'x, y, z'
'-x, -y, -z'

loop_
_atom_site_aniso_label
_atom_site_aniso_U_11
_atom_site_aniso_U_22
_atom_site_aniso_U_33
_atom_site_aniso_U_23
_atom_site_aniso_U_13
_atom_site_aniso_U_12
Sm 0.0506(4) 0.0476(4) 0.0307(3) -0.0062(2) -0.0092(2) 0.0052(2)
N11 0.064(6) 0.032(5) 0.043(5) -0.007(4) -0.017(4) 0.005(4)
N12 0.062(6) 0.042(6) 0.037(5) -0.004(4) -0.015(4) 0.009(5)
N21 0.051(6) 0.048(6) 0.039(5) 0.000(4) -0.014(4) 0.001(5)
N22 0.051(6) 0.054(6) 0.046(6) -0.004(5) -0.006(4) 0.019(5)
N31 0.054(6) 0.056(6) 0.040(5) -0.003(5) -0.001(5) 0.011(5)
N32 0.060(7) 0.059(6) 0.038(5) -0.011(5) -0.008(5) 0.003(5)
N41 0.063(6) 0.031(5) 0.034(5) -0.004(4) -0.005(4) 0.007(4)
N42 0.075(7) 0.038(6) 0.040(5) 0.010(4) -0.004(5) 0.007(5)
N51 0.069(6) 0.040(5) 0.026(5) -0.007(4) 0.003(5) -0.004(5)
N52 0.053(6) 0.054(6) 0.036(5) -0.003(4) -0.003(5) -0.002(5)
N61 0.053(6) 0.042(5) 0.040(5) -0.006(4) -0.019(4) 0.002(4)
N62 0.067(7) 0.038(5) 0.053(6) -0.008(4) -0.009(5) 0.009(5)
C13 0.074(8) 0.046(8) 0.051(7) 0.004(6) -0.005(6) 0.023(6)
C14 0.092(9) 0.030(7) 0.071(8) -0.015(6) -0.022(7) 0.011(6)
C15 0.067(8) 0.050(8) 0.055(7) -0.020(6) -0.019(6) 0.009(6)
C16 0.097(10) 0.052(8) 0.084(9) -0.014(7) -0.026(8) -0.007(7)
C17 0.131(12) 0.050(8) 0.063(8) 0.007(6) -0.024(8) 0.017(8)
C23 0.065(9) 0.071(9) 0.059(8) 0.005(7) -0.007(7) 0.028(7)
C24 0.043(7) 0.098(10) 0.073(9) 0.015(8) -0.005(7) 0.020(7)
C25 0.047(7) 0.077(9) 0.039(6) 0.014(6) -0.016(6) 0.003(6)
C26 0.083(10) 0.104(11) 0.074(9) 0.010(8) -0.033(7) 0.021(8)
C27 0.083(10) 0.096(11) 0.085(10) -0.008(8) -0.008(8) 0.029(8)
C33 0.043(8) 0.057(8) 0.065(9) 0.002(7) 0.001(6) -0.011(6)
C34 0.058(8) 0.094(10) 0.057(8) 0.007(7) 0.017(6) 0.005(7)
C35 0.050(7) 0.070(8) 0.044(7) -0.006(6) 0.008(6) 0.016(6)
C36 0.092(10) 0.125(12) 0.053(8) 0.002(8) -0.015(7) 0.021(9)
C37 0.063(9) 0.104(12) 0.092(10) -0.017(9) -0.009(8) -0.029(8)
C43 0.071(9) 0.043(7) 0.060(8) 0.000(6) -0.011(6) 0.009(6)
C44 0.093(10) 0.028(7) 0.092(10) 0.006(7) 0.003(8) -0.001(6)
C45 0.091(10) 0.040(8) 0.054(7) 0.006(6) -0.002(7) 0.006(7)
C46 0.169(15) 0.049(9) 0.100(11) -0.030(8) -0.036(10) -0.012(9)
C47 0.152(14) 0.083(11) 0.056(8) 0.030(7) -0.016(8) 0.016(10)
C53 0.042(7) 0.059(8) 0.053(7) 0.005(6) 0.003(6) 0.005(6)
C54 0.060(8) 0.065(8) 0.057(8) 0.003(6) 0.009(6) -0.012(7)
C55 0.075(8) 0.059(8) 0.032(6) 0.000(5) 0.006(6) 0.007(7)
C56 0.148(13) 0.097(11) 0.041(7) -0.004(7) 0.029(8) -0.012(10)
C57 0.067(9) 0.079(9) 0.062(8) -0.013(7) -0.009(7) -0.022(7)
C63 0.048(8) 0.063(8) 0.062(8) 0.000(6) -0.017(6) 0.007(7)
C64 0.072(9) 0.098(11) 0.088(10) -0.030(8) -0.038(8) 0.042(8)
C65 0.072(9) 0.069(9) 0.047(7) 0.008(6) -0.026(7) -0.005(7)
C66 0.114(12) 0.115(12) 0.071(9) -0.027(8) -0.057(8) 0.017(9)
C67 0.064(9) 0.094(10) 0.097(10) -0.038(8) -0.018(7) 0.038(8)
B1 0.065(9) 0.044(8) 0.026(7) 0.000(6) -0.016(6) 0.007(7)
B2 0.060(9) 0.040(8) 0.035(7) -0.008(6) -0.008(7) 0.004(7)
C1A 0.058(7) 0.044(7) 0.034(6) 0.005(5) -0.011(5) -0.010(6)
C2A 0.095(9) 0.049(7) 0.041(6) -0.003(6) -0.008(6) 0.010(7)
C3A 0.098(10) 0.056(8) 0.047(7) -0.013(6) 0.004(7) -0.012(7)
C4A 0.080(10) 0.107(12) 0.045(8) 0.001(8) -0.016(7) -0.033(9)
C5A 0.103(12) 0.129(14) 0.067(9) -0.018(9) -0.031(9) 0.021(10)
C6A 0.097(10) 0.075(9) 0.053(7) -0.002(7) -0.016(7) 0.011(8)
C1B 0.048(7) 0.050(7) 0.036(6) -0.011(5) -0.004(5) 0.009(6)
C2B 0.043(7) 0.058(7) 0.050(6) 0.002(6) -0.015(5) -0.008(6)
C3B 0.075(9) 0.066(9) 0.056(7) 0.002(7) 0.011(7) -0.026(7)
C4B 0.098(10) 0.049(8) 0.050(7) 0.007(6) -0.016(7) -0.010(7)
C5B 0.069(9) 0.074(9) 0.043(7) 0.002(6) -0.017(6) 0.012(7)
C6B 0.057(7) 0.051(7) 0.043(6) -0.002(6) -0.002(5) 0.005(6)
C1C 0.072(8) 0.028(6) 0.052(7) 0.010(5) -0.005(6) 0.010(6)
C2C 0.054(8) 0.060(8) 0.053(7) 0.001(6) 0.001(6) 0.004(6)
C3C 0.078(10) 0.055(8) 0.087(10) 0.008(7) 0.009(8) 0.010(7)
C4C 0.046(9) 0.059(9) 0.136(13) 0.030(9) -0.003(10) -0.018(7)
C5C 0.077(11) 0.046(8) 0.096(10) 0.017(7) -0.027(9) -0.011(7)
C6C 0.053(8) 0.062(8) 0.069(8) 0.014(6) -0.015(6) -0.014(6)
C1D 0.086(9) 0.038(7) 0.053(7) -0.008(6) -0.017(7) -0.007(6)
C2D 0.086(10) 0.088(10) 0.060(8) -0.003(7) 0.003(7) 0.028(8)
C3D 0.101(12) 0.125(15) 0.111(13) -0.022(12) 0.002(10) 0.054(12)
C4D 0.127(17) 0.126(18) 0.149(19) -0.056(15) -0.037(13) 0.078(15)
C5D 0.157(18) 0.071(11) 0.135(16) -0.044(12) -0.057(13) 0.028(12)
C6D 0.094(10) 0.057(9) 0.098(10) -0.022(8) -0.021(8) 0.012(8)
B3 0.077(10) 0.044(8) 0.042(7) -0.002(6) -0.013(7) -0.003(7)
C1S 0.201(31) 0.381(49) 0.195(28) 0.023(29) 0.005(23) 0.064(29)
C2S 0.172(24) 0.130(18) 0.410(49) 0.019(25) -0.079(29) 0.040(16)
C3S 0.672(114) 0.704(123) 0.178(43) -0.056(46) -0.208(57) -0.005(81)
C4S 0.379(55) 0.358(47) 0.170(35) -0.040(34) 0.110(34) -0.062(43)
C5S 0.314(44) 0.422(49) 0.186(30) -0.095(33) -0.087(32) 0.084(39)
C11S 0.298(45) 0.302(49) 0.407(49) 0.196(40) 0.169(36) -0.010(33)
C12S 0.434(59) 0.141(26) 0.287(37) -0.058(25) 0.031(38) 0.007(30)
C13S 0.134(19) 0.191(27) 0.315(34) -0.016(26) 0.004(20) -0.020(20)
C14S 0.239(33) 0.181(26) 0.427(44) -0.153(29) 0.141(33) -0.012(26)
C15S 0.098(19) 0.339(46) 0.611(66) 0.214(44) 0.027(29) 0.026(23)
C21S 0.221(58) 0.095(34) 0.111(36) -0.010(30) -0.052(37) 0.047(36)
C22S 0.280(64) 0.191(60) 0.171(49) 0.065(43) -0.174(51) -0.113(50)
C23S 0.138(39) 0.250(71) 0.098(32) -0.064(35) 0.045(29) -0.092(39)
C24S 0.405(77) 0.035(20) 0.063(22) 0.020(18) 0.012(33) 0.019(32)
C25S 0.274(61) 0.118(36) 0.139(41) -0.005(33) -0.050(42) 0.121(42)

loop_
_atom_site_label
_atom_site_type_symbol
_atom_site_fract_x
_atom_site_fract_y
_atom_site_fract_z
_atom_site_U_iso_or_equiv
_atom_site_thermal_displace_type
_atom_site_occupancy
_atom_site_calc_flag
_atom_site_refinement_flags
_atom_site_disorder_group
Sm Sm 0.43161(6) 0.21028(4) 0.23964(3) 0.0433(2) Uani 1 d . .
N11 N 0.3512(8) 0.0579(5) 0.1275(4) 0.047(2) Uani 1 d . .
N12 N 0.3974(8) 0.0660(5) 0.1887(4) 0.047(2) Uani 1 d . .
N21 N 0.2387(8) 0.1917(5) 0.1068(4) 0.047(2) Uani 1 d . .
N22 N 0.2415(8) 0.2258(5) 0.1674(4) 0.049(2) Uani 1 d . .
N31 N 0.4876(8) 0.1968(6) 0.0832(4) 0.050(2) Uani 1 d . .
N32 N 0.5460(9) 0.2353(6) 0.1385(4) 0.053(2) Uani 1 d . .
N41 N 0.4969(8) 0.3781(5) 0.3436(3) 0.043(2) Uani 1 d . .
N42 N 0.4588(9) 0.3607(5) 0.2811(4) 0.051(2) Uani 1 d . .
N51 N 0.3629(9) 0.2431(5) 0.3937(4) 0.046(2) Uani 1 d . .
N52 N 0.3166(9) 0.1949(6) 0.3400(4) 0.049(2) Uani 1 d . .
N61 N 0.6126(8) 0.2509(5) 0.3748(4) 0.046(2) Uani 1 d . .
N62 N 0.6143(9) 0.2113(5) 0.3154(4) 0.053(2) Uani 1 d . .
C13 C 0.3789(11) -0.0151(7) 0.2117(5) 0.056(3) Uani 1 d . .
C14 C 0.3204(11) -0.0744(7) 0.1676(5) 0.064(3) Uani 1 d . .
H14 H 0.2972(11) -0.1347(7) 0.1724(5) 0.077 Uiso 1 calc R .
C15 C 0.3032(11) -0.0272(7) 0.1155(5) 0.058(3) Uani 1 d . .
C16 C 0.2376(12) -0.0589(7) 0.0535(5) 0.080(4) Uani 1 d G .
H16A H 0.2980(32) -0.0414(43) 0.0193(6) 0.120 Uiso 1 calc R .
H16B H 0.1563(41) -0.0340(40) 0.0481(18) 0.120 Uiso 1 calc R .
H16C H 0.2167(71) -0.1218(8) 0.0536(15) 0.120 Uiso 1 calc R .
C17 C 0.4218(13) -0.0287(7) 0.2782(5) 0.081(4) Uani 1 d G .
H17A H 0.4371(76) 0.0267(10) 0.3005(12) 0.121 Uiso 1 calc R .
H17B H 0.5033(42) -0.0543(46) 0.2778(5) 0.121 Uiso 1 calc R .
H17C H 0.3525(34) -0.0673(40) 0.2992(12) 0.121 Uiso 1 calc R .
C23 C 0.1351(12) 0.2662(8) 0.1734(5) 0.063(3) Uani 1 d . .
C24 C 0.0657(11) 0.2610(8) 0.1146(6) 0.070(4) Uani 1 d . .
H24 H -0.0112(11) 0.2853(8) 0.1050(6) 0.084 Uiso 1 calc R .
C25 C 0.1347(11) 0.2130(8) 0.0747(5) 0.055(3) Uani 1 d . .
C26 C 0.0985(12) 0.1845(8) 0.0072(5) 0.086(4) Uani 1 d G .
H26A H 0.0960(80) 0.1222(11) 0.0029(10) 0.130 Uiso 1 calc R .
H26B H 0.1648(45) 0.2136(40) -0.0211(6) 0.130 Uiso 1 calc R .
H26C H 0.0118(37) 0.1996(48) -0.0032(14) 0.130 Uiso 1 calc R .
C27 C 0.1044(12) 0.3136(8) 0.2336(5) 0.086(4) Uani 1 d G .
H27A H 0.1812(31) 0.3196(46) 0.2615(17) 0.130 Uiso 1 calc R .
H27B H 0.0286(51) 0.2807(27) 0.2543(20) 0.130 Uiso 1 calc R .
H27C H 0.0838(77) 0.3707(21) 0.2235(7) 0.130 Uiso 1 calc R .
C33 C 0.6563(12) 0.2876(8) 0.1209(6) 0.057(3) Uani 1 d . .
C34 C 0.6692(12) 0.2824(8) 0.0555(5) 0.070(4) Uani 1 d . .
H34 H 0.7386(12) 0.3116(8) 0.0313(5) 0.084 Uiso 1 calc R .
C35 C 0.5609(11) 0.2264(8) 0.0334(5) 0.054(3) Uani 1 d . .
C36 C 0.5217(12) 0.2027(9) -0.0349(5) 0.090(4) Uani 1 d G .
H36A H 0.4320(33) 0.2147(52) -0.0427(12) 0.135 Uiso 1 calc R .
H36B H 0.5252(81) 0.1415(14) -0.0425(12) 0.135 Uiso 1 calc R .
H36C H 0.5831(51) 0.2370(40) -0.0629(5) 0.135 Uiso 1 calc R .
C37 C 0.7459(11) 0.3392(8) 0.1694(6) 0.091(5) Uani 1 d G .
H37A H 0.7967(64) 0.3008(13) 0.1914(28) 0.136 Uiso 1 calc R .
H37B H 0.6919(13) 0.3662(46) 0.1993(24) 0.136 Uiso 1 calc R .
H37C H 0.8064(59) 0.3838(37) 0.1487(7) 0.136 Uiso 1 calc R .
C43 C 0.4709(11) 0.4386(7) 0.2529(5) 0.058(3) Uani 1 d . .
C44 C 0.5181(12) 0.5049(7) 0.2958(6) 0.072(4) Uani 1 d . .
H44 H 0.5368(12) 0.5646(7) 0.2878(6) 0.086 Uiso 1 calc R .
C45 C 0.5317(12) 0.4645(7) 0.3521(5) 0.062(3) Uani 1 d . .
C46 C 0.5834(14) 0.5077(7) 0.4126(6) 0.109(5) Uani 1 d G .
H46A H 0.6011(93) 0.5701(9) 0.4070(14) 0.163 Uiso 1 calc R .
H46B H 0.6651(53) 0.4867(48) 0.4245(24) 0.163 Uiso 1 calc R .
H46C H 0.5175(41) 0.4944(52) 0.4453(12) 0.163 Uiso 1 calc R .
C47 C 0.4362(14) 0.4472(8) 0.1827(5) 0.097(5) Uani 1 d G .
H47A H 0.4015(84) 0.3904(12) 0.1652(12) 0.146 Uiso 1 calc R .
H47B H 0.5158(22) 0.4710(54) 0.1601(9) 0.146 Uiso 1 calc R .
H47C H 0.3696(64) 0.4855(46) 0.1787(6) 0.146 Uiso 1 calc R .
C53 C 0.1995(11) 0.1457(7) 0.3558(5) 0.052(3) Uani 1 d . .
C54 C 0.1699(11) 0.1623(7) 0.4184(5) 0.063(3) Uani 1 d . .
H54 H 0.0946(11) 0.1375(7) 0.4410(5) 0.075 Uiso 1 calc R .
C55 C 0.2753(12) 0.2233(7) 0.4407(5) 0.055(3) Uani 1 d . .
C56 C 0.2975(13) 0.2631(8) 0.5062(5) 0.098(5) Uani 1 d G .
H56A H 0.3882(30) 0.2603(53) 0.5196(18) 0.147 Uiso 1 calc R .
H56B H 0.2358(62) 0.2312(37) 0.5352(9) 0.147 Uiso 1 calc R .
H56C H 0.2828(88) 0.3232(19) 0.5055(10) 0.147 Uiso 1 calc R .
C57 C 0.1226(11) 0.0846(7) 0.3088(5) 0.073(4) Uani 1 d G .
H57A H 0.1553(50) 0.0986(31) 0.2668(6) 0.109 Uiso 1 calc R .
H57B H 0.0289(15) 0.0903(35) 0.3111(25) 0.109 Uiso 1 calc R .
H57C H 0.1341(60) 0.0254(8) 0.3182(21) 0.109 Uiso 1 calc R .
C63 C 0.7256(11) 0.1706(8) 0.3125(5) 0.058(3) Uani 1 d . .
C64 C 0.7974(12) 0.1880(8) 0.3691(6) 0.083(4) Uani 1 d . .
H64 H 0.8790(12) 0.1698(8) 0.3795(6) 0.100 Uiso 1 calc R .
C65 C 0.7243(12) 0.2373(8) 0.4069(5) 0.064(3) Uani 1 d . .
C66 C 0.7508(13) 0.2734(9) 0.4746(5) 0.101(5) Uani 1 d G .
H66A H 0.6798(13) 0.3053(9) 0.4872(5) 0.151 Uiso 1 calc R .
H66B H 0.8351(13) 0.3119(9) 0.4760(5) 0.151 Uiso 1 calc R .
H66C H 0.7541(13) 0.2257(9) 0.5030(5) 0.151 Uiso 1 calc R .
C67 C 0.7573(11) 0.1214(8) 0.2551(5) 0.083(4) Uani 1 d G .
H67A H 0.6835(35) 0.1172(45) 0.2257(17) 0.124 Uiso 1 calc R .
H67B H 0.7720(77) 0.0635(18) 0.2668(8) 0.124 Uiso 1 calc R .
H67C H 0.8370(46) 0.1514(27) 0.2357(21) 0.124 Uiso 1 calc R .
B1 B 0.3495(13) 0.1386(8) 0.0839(5) 0.045(3) Uani 1 d . .
H1B H 0.3302(61) 0.1202(40) 0.0329(30) 0.015(18) Uiso 1 d . .
B2 B 0.5016(14) 0.3063(8) 0.3916(6) 0.046(4) Uani 1 d . .
H2B H 0.5295(60) 0.3407(40) 0.4389(29) 0.011(17) Uiso 1 d . .
C1A C -0.1204(11) -0.1626(7) 0.3110(4) 0.047(3) Uani 1 d . .
C2A C -0.1641(12) -0.0966(7) 0.3485(4) 0.062(3) Uani 1 d . .
H2A H -0.2392(12) -0.0728(7) 0.3351(4) 0.074 Uiso 1 calc R .
C3A C -0.1013(13) -0.0652(7) 0.4041(5) 0.070(4) Uani 1 d . .
H3A H -0.1375(13) -0.0237(7) 0.4286(5) 0.083 Uiso 1 calc R .
C4A C 0.0149(13) -0.0947(9) 0.4239(5) 0.082(4) Uani 1 d . .
H4A H 0.0593(13) -0.0726(9) 0.4609(5) 0.099 Uiso 1 calc R .
C5A C 0.0623(14) -0.1569(10) 0.3879(6) 0.099(5) Uani 1 d . .
H5A H 0.1408(14) -0.1776(10) 0.4001(6) 0.119 Uiso 1 calc R .
C6A C -0.0035(12) -0.1894(8) 0.3340(5) 0.075(4) Uani 1 d . .
H6A H 0.0323(12) -0.2325(8) 0.3110(5) 0.090 Uiso 1 calc R .
C1B C -0.1847(10) -0.1128(6) 0.1977(4) 0.045(3) Uani 1 d . .
C2B C -0.0626(10) -0.0591(7) 0.1904(4) 0.052(3) Uani 1 d . .
H2B H 0.0122(10) -0.0709(7) 0.2130(4) 0.066 Uiso 1 calc R .
C3B C -0.0495(12) 0.0120(8) 0.1501(5) 0.069(3) Uani 1 d . .
H3B H 0.0349(12) 0.0453(8) 0.1458(5) 0.083 Uiso 1 calc R .
C4B C -0.1539(13) 0.0352(7) 0.1165(5) 0.068(4) Uani 1 d . .
H4B H -0.1428(13) 0.0833(7) 0.0899(5) 0.081 Uiso 1 calc R .
C5B C -0.2781(12) -0.0165(8) 0.1241(5) 0.062(3) Uani 1 d . .
H5B H -0.3526(12) -0.0032(8) 0.1020(5) 0.074 Uiso 1 calc R .
C6B C -0.2922(10) -0.0868(7) 0.1637(4) 0.051(3) Uani 1 d . .
H6B H -0.3774(10) -0.1190(7) 0.1683(4) 0.061 Uiso 1 calc R .
C1C C -0.3558(11) -0.2388(6) 0.2561(5) 0.050(3) Uani 1 d . .
C2C C -0.4275(11) -0.2379(7) 0.3124(5) 0.056(3) Uani 1 d . .
H2C H -0.3816(11) -0.2162(7) 0.3491(5) 0.067 Uiso 1 calc R .
C3C C -0.5618(13) -0.2673(7) 0.3164(6) 0.074(4) Uani 1 d . .
H3C H -0.6041(13) -0.2647(7) 0.3555(6) 0.088 Uiso 1 calc R .
C4C C -0.6366(13) -0.3004(8) 0.2647(8) 0.082(4) Uani 1 d . .
H4C H -0.7288(13) -0.3185(8) 0.2677(8) 0.099 Uiso 1 calc R .
C5C C -0.5707(13) -0.3059(7) 0.2086(7) 0.075(4) Uani 1 d . .
H5C H -0.6185(13) -0.3299(7) 0.1730(7) 0.090 Uiso 1 calc R .
C6C C -0.4336(11) -0.2763(7) 0.2032(5) 0.064(3) Uani 1 d . .
H6C H -0.3918(11) -0.2812(7) 0.1642(5) 0.076 Uiso 1 calc R .
C1D C -0.1175(12) -0.2752(7) 0.2129(5) 0.061(3) Uani 1 d . .
C2D C -0.0292(12) -0.2634(9) 0.1634(6) 0.077(4) Uani 1 d . .
H2D H -0.0167(12) -0.2098(9) 0.1429(6) 0.092 Uiso 1 calc R .
C3D C 0.0426(15) -0.3289(12) 0.1427(8) 0.109(6) Uani 1 d . .
H3D H 0.1033(15) -0.3174(12) 0.1095(8) 0.130 Uiso 1 calc R .
C4D C 0.0262(19) -0.4081(13) 0.1693(10) 0.129(8) Uani 1 d . .
H4D H 0.0771(19) -0.4506(13) 0.1558(10) 0.155 Uiso 1 calc R .
C5D C -0.0681(19) -0.4259(10) 0.2177(8) 0.120(6) Uani 1 d . .
H5D H -0.0846(19) -0.4811(10) 0.2358(8) 0.144 Uiso 1 calc R .
C6D C -0.1365(13) -0.3585(8) 0.2377(6) 0.083(4) Uani 1 d . .
H6D H -0.1994(13) -0.3703(8) 0.2700(6) 0.100 Uiso 1 calc R .
B3 B -0.1966(13) -0.1993(8) 0.2442(5) 0.055(4) Uani 1 d . .
C1S C 0.7306(34) 0.5652(27) 0.0628(9) 0.257(16) Uani 1.07 d PD .
C2S C 0.6399(23) 0.5964(14) 0.0228(19) 0.236(16) Uani 1.07 d PD .
C3S C 0.6541(48) 0.5492(43) -0.0321(17) 0.530(48) Uani 1.07 d PD .
C4S C 0.7675(38) 0.5104(26) -0.0296(15) 0.314(22) Uani 1.07 d PD .
C5S C 0.8309(29) 0.5366(27) 0.0252(18) 0.305(20) Uani 1.07 d PD .
C11S C 0.1657(34) 0.5438(23) 0.3826(19) 0.339(25) Uani 1.07 d PD .
C12S C 0.0422(41) 0.5579(16) 0.4037(16) 0.291(19) Uani 1.07 d PD .
C13S C -0.0367(18) 0.4757(23) 0.4011(15) 0.218(11) Uani 1.07 d PD .
C14S C 0.0542(38) 0.4191(14) 0.3900(16) 0.288(19) Uani 1.07 d PD .
C15S C 0.1779(25) 0.4646(26) 0.4091(19) 0.348(24) Uani 1.07 d PD .
C21S C 0.4436(62) 0.0156(41) 0.4546(15) 0.140(19) Uani 0.53 d PD .
C22S C 0.4132(59) -0.0576(36) 0.4891(26) 0.229(34) Uani 0.53 d PD .
C23S C 0.4625(46) -0.0380(28) 0.5491(17) 0.175(32) Uani 0.53 d PD .
C24S C 0.5256(57) 0.0458(24) 0.5511(13) 0.169(25) Uani 0.53 d PD .
C25S C 0.4871(57) 0.0814(23) 0.4978(23) 0.168(21) Uani 0.53 d PD .

loop_
_atom_type_symbol
_atom_type_description
_atom_type_scat_dispersion_real
_atom_type_scat_dispersion_imag
_atom_type_scat_source
C C 0.0033 0.0016 'International Tables Vol C Tables 4.2.6.8 and 6.1.1.4'
H H 0.0000 0.0000 'International Tables Vol C Tables 4.2.6.8 and 6.1.1.4'
B B 0.0013 0.0007 'International Tables Vol C Tables 4.2.6.8 and 6.1.1.4'
N N 0.0061 0.0033 'International Tables Vol C Tables 4.2.6.8 and 6.1.1.4'
O O 0.0106 0.0060 'International Tables Vol C Tables 4.2.6.8 and 6.1.1.4'
Sm Sm -0.1638 3.4418 'International Tables Vol C Tables 4.2.6.8 and 6.1.1.4'

loop_
_geom_angle_atom_site_label_1
_geom_angle_atom_site_label_2
_geom_angle_atom_site_label_3
_geom_angle
_geom_angle_site_symmetry_1
_geom_angle_site_symmetry_3
_geom_angle_publ_flag
N52 Sm N62 77.0(3) . . ?
N52 Sm N12 106.5(3) . . ?
N62 Sm N12 106.9(3) . . ?
N52 Sm N32 176.5(3) . . ?
N62 Sm N32 103.6(3) . . ?
N12 Sm N32 76.7(3) . . ?
N52 Sm N42 77.2(3) . . ?
N62 Sm N42 77.9(3) . . ?
N12 Sm N42 174.4(3) . . ?
N32 Sm N42 99.6(3) . . ?
N52 Sm N22 100.6(3) . . ?
N62 Sm N22 173.4(3) . . ?
N12 Sm N22 79.6(3) . . ?
N32 Sm N22 78.4(3) . . ?
N42 Sm N22 95.6(3) . . ?
N31 B1 N21 110.8(9) . . ?
N31 B1 N11 111.3(9) . . ?
N21 B1 N11 109.3(9) . . ?
N31 B1 H1B 103.6(34) . . ?
N21 B1 H1B 108.4(33) . . ?
N11 B1 H1B 113.3(34) . . ?
C15 N11 N12 108.4(8) . . ?
C15 N11 B1 129.0(8) . . ?
N12 N11 B1 122.4(8) . . ?
C13 N12 N11 105.8(8) . . ?
C13 N12 Sm 132.5(7) . . ?
N11 N12 Sm 119.0(6) . . ?
N12 C13 C14 111.1(10) . . ?
N12 C13 C17 119.0(10) . . ?
C14 C13 C17 129.9(11) . . ?
C15 C14 C13 105.3(10) . . ?
N11 C15 C14 109.3(9) . . ?
N11 C15 C16 122.6(10) . . ?
C14 C15 C16 128.1(10) . . ?
C25 N21 N22 110.5(9) . . ?
C25 N21 B1 128.9(9) . . ?
N22 N21 B1 120.6(8) . . ?
C23 N22 N21 107.0(8) . . ?
C23 N22 Sm 132.8(7) . . ?
N21 N22 Sm 120.1(6) . . ?
N22 C23 C24 108.7(10) . . ?
N22 C23 C27 122.8(10) . . ?
C24 C23 C27 128.4(11) . . ?
C25 C24 C23 106.1(10) . . ?
N21 C25 C24 107.6(9) . . ?
N21 C25 C26 124.9(11) . . ?
C24 C25 C26 127.4(10) . . ?
C35 N31 N32 109.6(9) . . ?
C35 N31 B1 128.6(9) . . ?
N32 N31 B1 121.4(9) . . ?
C33 N32 N31 106.3(9) . . ?
C33 N32 Sm 133.2(7) . . ?
N31 N32 Sm 120.2(7) . . ?
N32 C33 C34 109.3(10) . . ?
N32 C33 C37 120.6(11) . . ?
C34 C33 C37 130.0(12) . . ?
C35 C34 C33 106.9(11) . . ?
N31 C35 C34 107.8(10) . . ?
N31 C35 C36 123.9(11) . . ?
C34 C35 C36 128.3(11) . . ?
N41 B2 N61 110.9(10) . . ?
N41 B2 N51 110.9(9) . . ?
N61 B2 N51 108.2(9) . . ?
N41 B2 H2B 106.3(33) . . ?
N61 B2 H2B 107.7(32) . . ?
N51 B2 H2B 112.8(34) . . ?
C45 N41 N42 109.2(8) . . ?
C45 N41 B2 128.1(9) . . ?
N42 N41 B2 122.7(8) . . ?
C43 N42 N41 106.0(8) . . ?
C43 N42 Sm 132.6(7) . . ?
N41 N42 Sm 119.9(6) . . ?
N42 C43 C44 110.2(10) . . ?
N42 C43 C47 122.0(10) . . ?
C44 C43 C47 127.8(11) . . ?
C45 C44 C43 105.7(10) . . ?
N41 C45 C44 108.9(10) . . ?
N41 C45 C46 124.7(10) . . ?
C44 C45 C46 126.3(11) . . ?
C55 N51 N52 108.7(8) . . ?
C55 N51 B2 131.5(9) . . ?
N52 N51 B2 119.7(8) . . ?
C53 N52 N51 107.0(8) . . ?
C53 N52 Sm 130.4(7) . . ?
N51 N52 Sm 122.6(6) . . ?
N52 C53 C54 109.6(10) . . ?
N52 C53 C57 121.1(10) . . ?
C54 C53 C57 129.3(11) . . ?
C53 C54 C55 105.8(10) . . ?
N51 C55 C54 108.9(9) . . ?
N51 C55 C56 122.2(10) . . ?
C54 C55 C56 128.9(11) . . ?
C65 N61 N62 108.4(9) . . ?
C65 N61 B2 131.2(9) . . ?
N62 N61 B2 120.1(8) . . ?
C63 N62 N61 107.7(8) . . ?
C63 N62 Sm 130.0(7) . . ?
N61 N62 Sm 122.1(6) . . ?
N62 C63 C64 108.3(10) . . ?
N62 C63 C67 121.5(10) . . ?
C64 C63 C67 130.1(11) . . ?
C65 C64 C63 106.7(10) . . ?
N61 C65 C64 108.8(9) . . ?
N61 C65 C66 120.7(11) . . ?
C64 C65 C66 130.5(11) . . ?
C1D B3 C1C 110.3(9) . . ?
C1D B3 C1A 109.0(9) . . ?
C1C B3 C1A 111.6(9) . . ?
C1D B3 C1B 110.7(9) . . ?
C1C B3 C1B 110.2(9) . . ?
C1A B3 C1B 105.0(8) . . ?
C6A C1A C2A 113.0(9) . . ?
C6A C1A B3 124.4(10) . . ?
C2A C1A B3 122.5(10) . . ?
C3A C2A C1A 123.1(11) . . ?
C2A C3A C4A 120.5(11) . . ?
C5A C4A C3A 117.9(11) . . ?
C4A C5A C6A 120.8(14) . . ?
C5A C6A C1A 124.5(12) . . ?
C2B C1B C6B 114.6(9) . . ?
C2B C1B B3 120.5(9) . . ?
C6B C1B B3 124.8(9) . . ?
C1B C2B C3B 121.3(10) . . ?
C4B C3B C2B 123.3(11) . . ?
C3B C4B C5B 116.5(11) . . ?
C6B C5B C4B 120.9(10) . . ?
C5B C6B C1B 123.4(10) . . ?
C2C C1C C6C 114.2(10) . . ?
C2C C1C B3 127.6(9) . . ?
C6C C1C B3 118.1(9) . . ?
C3C C2C C1C 123.1(11) . . ?
C2C C3C C4C 122.1(13) . . ?
C5C C4C C3C 117.5(13) . . ?
C4C C5C C6C 121.5(13) . . ?
C5C C6C C1C 121.5(12) . . ?
C2D C1D C6D 115.0(12) . . ?
C2D C1D B3 125.4(11) . . ?
C6D C1D B3 119.6(11) . . ?
C1D C2D C3D 122.1(14) . . ?
C4D C3D C2D 121.5(17) . . ?
C3D C4D C5D 119.1(18) . . ?
C6D C5D C4D 117.7(18) . . ?
C1D C6D C5D 124.3(15) . . ?
C2S C1S C5S 108.0(19) . . ?
C3S C2S C1S 101.6(17) . . ?
C4S C3S C2S 110.7(19) . . ?
C5S C4S C3S 107.2(20) . . ?
C4S C5S C1S 104.0(20) . . ?
C12S C11S C15S 102.0(20) . . ?
C11S C12S C13S 104.8(19) . . ?
C14S C13S C12S 103.8(16) . . ?
C13S C14S C15S 105.3(17) . . ?
C11S C15S C14S 98.1(20) . . ?
C23S C21S C24S 84.8(48) 2_656 2_656 ?
C23S C21S C22S 116.1(50) 2_656 . ?
C24S C21S C22S 50.1(42) 2_656 . ?
C23S C21S C25S 66.6(40) 2_656 . ?
C24S C21S C25S 129.1(38) 2_656 . ?
C22S C21S C25S 105.5(19) . . ?
C23S C21S C22S 43.6(24) 2_656 2_656 ?
C24S C21S C22S 93.5(34) 2_656 2_656 ?
C22S C21S C22S 90.6(25) . 2_656 ?
C25S C21S C22S 37.1(29) . 2_656 ?
C23S C21S C25S 83.3(33) 2_656 2_656 ?
C24S C21S C25S 36.8(18) 2_656 2_656 ?
C22S C21S C25S 32.9(31) . 2_656 ?
C25S C21S C25S 96.3(21) . 2_656 ?
C22S C21S C25S 67.1(15) 2_656 2_656 ?
C24S C22S C25S 74.8(54) 2_656 2_656 ?
C24S C22S C21S 49.6(28) 2_656 . ?
C25S C22S C21S 107.5(49) 2_656 . ?
C24S C22S C23S 121.5(48) 2_656 . ?
C25S C22S C23S 62.9(30) 2_656 . ?
C21S C22S C23S 107.1(18) . . ?
C24S C22S C21S 92.7(44) 2_656 2_656 ?
C25S C22S C21S 46.0(20) 2_656 2_656 ?
C21S C22S C21S 89.4(25) . 2_656 ?
C23S C22S C21S 28.9(21) . 2_656 ?
C24S C22S C23S 40.3(21) 2_656 2_656 ?
C25S C22S C23S 81.7(35) 2_656 2_656 ?
C21S C22S C23S 25.9(25) . 2_656 ?
C23S C22S C23S 93.1(20) . 2_656 ?
C21S C22S C23S 68.9(21) 2_656 2_656 ?
C21S C23S C25S 71.8(37) 2_656 2_656 ?
C21S C23S C24S 50.2(31) 2_656 . ?
C25S C23S C24S 109.4(32) 2_656 . ?
C21S C23S C22S 107.6(37) 2_656 . ?
C25S C23S C22S 50.5(29) 2_656 . ?
C24S C23S C22S 109.1(18) . . ?
C21S C23S C22S 38.0(29) 2_656 2_656 ?
C25S C23S C22S 79.6(28) 2_656 2_656 ?
C24S C23S C22S 30.1(24) . 2_656 ?
C22S C23S C22S 86.9(20) . 2_656 ?
C21S C24S C22S 80.3(49) 2_656 2_656 ?
C21S C24S C25S 115.4(30) 2_656 . ?
C22S C24S C25S 56.0(33) 2_656 . ?
C21S C24S C23S 45.0(35) 2_656 . ?
C22S C24S C23S 109.5(36) 2_656 . ?
C25S C24S C23S 104.9(20) . . ?
C22S C25S C23S 66.7(34) 2_656 2_656 ?
C22S C25S C24S 49.2(36) 2_656 . ?
C23S C25S C24S 105.1(32) 2_656 . ?
C22S C25S C21S 96.9(41) 2_656 . ?
C23S C25S C21S 41.6(29) 2_656 . ?
C24S C25S C21S 109.0(18) . . ?
C22S C25S C21S 39.6(22) 2_656 2_656 ?
C23S C25S C21S 78.6(25) 2_656 2_656 ?
C24S C25S C21S 27.8(17) . 2_656 ?
C21S C25S C21S 83.7(21) . 2_656 ?

loop_
_geom_bond_atom_site_label_1
_geom_bond_atom_site_label_2
_geom_bond_distance
_geom_bond_site_symmetry_2
_geom_bond_publ_flag
Sm N52 2.409(8) . ?
Sm N62 2.426(8) . ?
Sm N12 2.431(8) . ?
Sm N32 2.431(9) . ?
Sm N42 2.441(8) . ?
Sm N22 2.479(8) . ?
B1 N31 1.537(14) . ?
B1 N21 1.549(14) . ?
B1 N11 1.559(13) . ?
B1 H1B 1.12(6) . ?
N11 C15 1.349(12) . ?
N11 N12 1.365(9) . ?
N12 C13 1.336(12) . ?
C13 C14 1.362(13) . ?
C13 C17 1.490(13) . ?
C14 C15 1.350(14) . ?
C15 C16 1.502(13) . ?
N21 C25 1.328(11) . ?
N21 N22 1.370(10) . ?
N22 C23 1.319(12) . ?
C23 C24 1.415(14) . ?
C23 C27 1.508(14) . ?
C24 C25 1.365(14) . ?
C25 C26 1.507(13) . ?
N31 C35 1.331(12) . ?
N31 N32 1.387(10) . ?
N32 C33 1.327(12) . ?
C33 C34 1.385(14) . ?
C33 C37 1.499(14) . ?
C34 C35 1.361(14) . ?
C35 C36 1.514(13) . ?
B2 N41 1.515(14) . ?
B2 N61 1.539(14) . ?
B2 N51 1.579(14) . ?
B2 H2B 1.14(6) . ?
N41 C45 1.335(12) . ?
N41 N42 1.379(9) . ?
N42 C43 1.338(12) . ?
C43 C44 1.381(13) . ?
C43 C47 1.529(14) . ?
C44 C45 1.363(14) . ?
C45 C46 1.484(14) . ?
N51 C55 1.336(12) . ?
N51 N52 1.383(9) . ?
N52 C53 1.347(12) . ?
C53 C54 1.380(13) . ?
C53 C57 1.487(13) . ?
C54 C55 1.384(13) . ?
C55 C56 1.501(13) . ?
N61 C65 1.353(12) . ?
N61 N62 1.382(10) . ?
N62 C63 1.362(12) . ?
C63 C64 1.394(14) . ?
C63 C67 1.475(14) . ?
C64 C65 1.377(15) . ?
C65 C66 1.530(14) . ?
B3 C1D 1.64(2) . ?
B3 C1C 1.65(2) . ?
B3 C1A 1.651(13) . ?
B3 C1B 1.656(15) . ?
C1A C6A 1.389(14) . ?
C1A C2A 1.400(13) . ?
C2A C3A 1.376(13) . ?
C3A C4A 1.38(2) . ?
C4A C5A 1.35(2) . ?
C5A C6A 1.363(14) . ?
C1B C2B 1.385(12) . ?
C1B C6B 1.405(12) . ?
C2B C3B 1.389(13) . ?
C3B C4B 1.356(14) . ?
C4B C5B 1.389(14) . ?
C5B C6B 1.368(13) . ?
C1C C2C 1.390(13) . ?
C1C C6C 1.422(13) . ?
C2C C3C 1.362(14) . ?
C3C C4C 1.37(2) . ?
C4C C5C 1.36(2) . ?
C5C C6C 1.391(14) . ?
C1D C2D 1.368(14) . ?
C1D C6D 1.382(15) . ?
C2D C3D 1.39(2) . ?
C3D C4D 1.34(2) . ?
C4D C5D 1.40(2) . ?
C5D C6D 1.39(2) . ?
C1S C2S 1.38(2) . ?
C1S C5S 1.40(2) . ?
C2S C3S 1.37(2) . ?
C3S C4S 1.36(2) . ?
C4S C5S 1.34(2) . ?
C11S C12S 1.36(2) . ?
C11S C15S 1.37(2) . ?
C12S C13S 1.39(2) . ?
C13S C14S 1.37(2) . ?
C14S C15S 1.39(2) . ?
C21S C23S 0.96(6) 2_656 ?
C21S C24S 1.04(5) 2_656 ?
C21S C22S 1.35(2) . ?
C21S C25S 1.37(2) . ?
C21S C22S 1.89(5) 2_656 ?
C21S C25S 2.02(4) 2_656 ?
C22S C24S 1.05(8) 2_656 ?
C22S C25S 1.15(7) 2_656 ?
C22S C23S 1.37(2) . ?
C22S C21S 1.89(5) 2_656 ?
C22S C23S 1.97(6) 2_656 ?
C23S C21S 0.96(6) 2_656 ?
C23S C25S 1.33(6) 2_656 ?
C23S C24S 1.35(2) . ?
C23S C22S 1.97(6) 2_656 ?
C24S C21S 1.04(5) 2_656 ?
C24S C22S 1.05(8) 2_656 ?
C24S C25S 1.34(2) . ?
C25S C22S 1.15(7) 2_656 ?
C25S C23S 1.33(6) 2_656 ?
C25S C21S 2.02(4) 2_656 ?

loop_
_geom_torsion_atom_site_label_1
_geom_torsion_atom_site_label_2
_geom_torsion_atom_site_label_3
_geom_torsion_atom_site_label_4
_geom_torsion
_geom_torsion_site_symmetry_1
_geom_torsion_site_symmetry_2
_geom_torsion_site_symmetry_3
_geom_torsion_site_symmetry_4
_geom_torsion_publ_flag
N31 B1 N11 C15 -133.4(11) . . . . ?
N21 B1 N11 C15 103.8(12) . . . . ?
N31 B1 N11 N12 51.1(13) . . . . ?
N21 B1 N11 N12 -71.6(12) . . . . ?
C15 N11 N12 C13 1.4(11) . . . . ?
B1 N11 N12 C13 177.7(10) . . . . ?
C15 N11 N12 Sm -162.3(7) . . . . ?
B1 N11 N12 Sm 13.9(12) . . . . ?
N52 Sm N12 C13 -29.4(10) . . . . ?
N62 Sm N12 C13 51.7(10) . . . . ?
N32 Sm N12 C13 152.1(10) . . . . ?
N42 Sm N12 C13 -159.5(28) . . . . ?
N22 Sm N12 C13 -127.5(10) . . . . ?
N52 Sm N12 N11 129.2(7) . . . . ?
N62 Sm N12 N11 -149.7(7) . . . . ?
N32 Sm N12 N11 -49.3(7) . . . . ?
N42 Sm N12 N11 -0.9(37) . . . . ?
N22 Sm N12 N11 31.1(7) . . . . ?
N11 N12 C13 C14 -1.0(13) . . . . ?
Sm N12 C13 C14 159.6(7) . . . . ?
N11 N12 C13 C17 179.1(9) . . . . ?
Sm N12 C13 C17 -20.3(16) . . . . ?
N12 C13 C14 C15 0.2(14) . . . . ?
C17 C13 C14 C15 -179.9(12) . . . . ?
N12 N11 C15 C14 -1.3(13) . . . . ?
B1 N11 C15 C14 -177.3(11) . . . . ?
N12 N11 C15 C16 176.7(10) . . . . ?
B1 N11 C15 C16 0.8(18) . . . . ?
C13 C14 C15 N11 0.7(14) . . . . ?
C13 C14 C15 C16 -177.2(11) . . . . ?
N31 B1 N21 C25 114.1(11) . . . . ?
N11 B1 N21 C25 -122.9(11) . . . . ?
N31 B1 N21 N22 -64.2(11) . . . . ?
N11 B1 N21 N22 58.9(11) . . . . ?
C25 N21 N22 C23 2.1(12) . . . . ?
B1 N21 N22 C23 -179.3(9) . . . . ?
C25 N21 N22 Sm -175.1(7) . . . . ?
B1 N21 N22 Sm 3.5(11) . . . . ?
N52 Sm N22 C23 38.1(11) . . . . ?
N62 Sm N22 C23 -29.8(34) . . . . ?
N12 Sm N22 C23 143.1(11) . . . . ?
N32 Sm N22 C23 -138.5(11) . . . . ?
N42 Sm N22 C23 -39.9(11) . . . . ?
N52 Sm N22 N21 -145.5(7) . . . . ?
N62 Sm N22 N21 146.5(25) . . . . ?
N12 Sm N22 N21 -40.5(7) . . . . ?
N32 Sm N22 N21 37.9(7) . . . . ?
N42 Sm N22 N21 136.5(7) . . . . ?
N21 N22 C23 C24 -2.5(13) . . . . ?
Sm N22 C23 C24 174.3(7) . . . . ?
N21 N22 C23 C27 -179.0(10) . . . . ?
Sm N22 C23 C27 -2.3(18) . . . . ?
N22 C23 C24 C25 1.9(14) . . . . ?
C27 C23 C24 C25 178.2(12) . . . . ?
N22 N21 C25 C24 -0.9(13) . . . . ?
B1 N21 C25 C24 -179.3(10) . . . . ?
N22 N21 C25 C26 -178.3(10) . . . . ?
B1 N21 C25 C26 3.4(18) . . . . ?
C23 C24 C25 N21 -0.6(14) . . . . ?
C23 C24 C25 C26 176.7(11) . . . . ?
N21 B1 N31 C35 -109.5(11) . . . . ?
N11 B1 N31 C35 128.6(10) . . . . ?
N21 B1 N31 N32 62.2(12) . . . . ?
N11 B1 N31 N32 -59.7(12) . . . . ?
C35 N31 N32 C33 -0.7(12) . . . . ?
B1 N31 N32 C33 -173.9(10) . . . . ?
C35 N31 N32 Sm 173.8(7) . . . . ?
B1 N31 N32 Sm 0.7(12) . . . . ?
N52 Sm N32 C33 59.8(56) . . . . ?
N62 Sm N32 C33 -40.6(11) . . . . ?
N12 Sm N32 C33 -145.1(11) . . . . ?
N42 Sm N32 C33 39.2(11) . . . . ?
N22 Sm N32 C33 133.0(11) . . . . ?
N52 Sm N32 N31 -113.0(51) . . . . ?
N62 Sm N32 N31 146.6(7) . . . . ?
N12 Sm N32 N31 42.1(7) . . . . ?
N42 Sm N32 N31 -133.7(7) . . . . ?
N22 Sm N32 N31 -39.8(7) . . . . ?
N31 N32 C33 C34 -0.4(13) . . . . ?
Sm N32 C33 C34 -174.0(8) . . . . ?
N31 N32 C33 C37 -179.3(10) . . . . ?
Sm N32 C33 C37 7.2(18) . . . . ?
N32 C33 C34 C35 1.4(15) . . . . ?
C37 C33 C34 C35 -179.9(12) . . . . ?
N32 N31 C35 C34 1.6(12) . . . . ?
B1 N31 C35 C34 174.1(10) . . . . ?
N32 N31 C35 C36 -175.8(10) . . . . ?
B1 N31 C35 C36 -3.3(17) . . . . ?
C33 C34 C35 N31 -1.8(14) . . . . ?
C33 C34 C35 C36 175.5(11) . . . . ?
N61 B2 N41 C45 -110.2(12) . . . . ?
N51 B2 N41 C45 129.5(11) . . . . ?
N61 B2 N41 N42 66.8(12) . . . . ?
N51 B2 N41 N42 -53.4(13) . . . . ?
C45 N41 N42 C43 -0.5(12) . . . . ?
B2 N41 N42 C43 -178.0(10) . . . . ?
C45 N41 N42 Sm 167.5(7) . . . . ?
B2 N41 N42 Sm -10.0(12) . . . . ?
N52 Sm N42 C43 -150.1(11) . . . . ?
N62 Sm N42 C43 130.6(11) . . . . ?
N12 Sm N42 C43 -19.0(39) . . . . ?
N32 Sm N42 C43 28.6(10) . . . . ?
N22 Sm N42 C43 -50.5(10) . . . . ?
N52 Sm N42 N41 45.7(7) . . . . ?
N62 Sm N42 N41 -33.5(7) . . . . ?
N12 Sm N42 N41 176.8(28) . . . . ?
N32 Sm N42 N41 -135.6(7) . . . . ?
N22 Sm N42 N41 145.3(7) . . . . ?
N41 N42 C43 C44 1.1(13) . . . . ?
Sm N42 C43 C44 -164.6(8) . . . . ?
N41 N42 C43 C47 -179.4(10) . . . . ?
Sm N42 C43 C47 14.9(17) . . . . ?
N42 C43 C44 C45 -1.4(14) . . . . ?
C47 C43 C44 C45 179.2(12) . . . . ?
N42 N41 C45 C44 -0.4(13) . . . . ?
B2 N41 C45 C44 177.0(11) . . . . ?
N42 N41 C45 C46 -177.5(11) . . . . ?
B2 N41 C45 C46 -0.1(19) . . . . ?
C43 C44 C45 N41 1.1(14) . . . . ?
C43 C44 C45 C46 178.1(12) . . . . ?
N41 B2 N51 C55 -119.7(12) . . . . ?
N61 B2 N51 C55 118.4(11) . . . . ?
N41 B2 N51 N52 62.4(12) . . . . ?
N61 B2 N51 N52 -59.4(11) . . . . ?
C55 N51 N52 C53 0.1(11) . . . . ?
B2 N51 N52 C53 178.4(10) . . . . ?
C55 N51 N52 Sm 177.2(7) . . . . ?
B2 N51 N52 Sm -4.5(12) . . . . ?
N62 Sm N52 C53 -141.1(10) . . . . ?
N12 Sm N52 C53 -37.1(10) . . . . ?
N32 Sm N52 C53 117.6(50) . . . . ?
N42 Sm N52 C53 138.5(9) . . . . ?
N22 Sm N52 C53 45.1(9) . . . . ?
N62 Sm N52 N51 42.5(7) . . . . ?
N12 Sm N52 N51 146.5(7) . . . . ?
N32 Sm N52 N51 -58.7(54) . . . . ?
N42 Sm N52 N51 -37.8(7) . . . . ?
N22 Sm N52 N51 -131.3(7) . . . . ?
N51 N52 C53 C54 0.4(12) . . . . ?
Sm N52 C53 C54 -176.4(7) . . . . ?
N51 N52 C53 C57 -179.3(9) . . . . ?
Sm N52 C53 C57 4.0(15) . . . . ?
N52 C53 C54 C55 -0.7(13) . . . . ?
C57 C53 C54 C55 178.9(11) . . . . ?
N52 N51 C55 C54 -0.5(12) . . . . ?
B2 N51 C55 C54 -178.5(10) . . . . ?
N52 N51 C55 C56 178.6(10) . . . . ?
B2 N51 C55 C56 0.6(18) . . . . ?
C53 C54 C55 N51 0.7(13) . . . . ?
C53 C54 C55 C56 -178.3(11) . . . . ?
N41 B2 N61 C65 118.3(12) . . . . ?
N51 B2 N61 C65 -119.8(11) . . . . ?
N41 B2 N61 N62 -55.2(12) . . . . ?
N51 B2 N61 N62 66.7(12) . . . . ?
C65 N61 N62 C63 2.3(11) . . . . ?
B2 N61 N62 C63 177.1(9) . . . . ?
C65 N61 N62 Sm 177.3(7) . . . . ?
B2 N61 N62 Sm -7.9(12) . . . . ?
N52 Sm N62 C63 137.2(10) . . . . ?
N12 Sm N62 C63 33.7(10) . . . . ?
N32 Sm N62 C63 -46.3(10) . . . . ?
N42 Sm N62 C63 -143.4(10) . . . . ?
N22 Sm N62 C63 -153.5(24) . . . . ?
N52 Sm N62 N61 -36.5(7) . . . . ?
N12 Sm N62 N61 -140.1(7) . . . . ?
N32 Sm N62 N61 139.9(7) . . . . ?
N42 Sm N62 N61 42.8(7) . . . . ?
N22 Sm N62 N61 32.7(32) . . . . ?
N61 N62 C63 C64 -2.7(13) . . . . ?
Sm N62 C63 C64 -177.2(8) . . . . ?
N61 N62 C63 C67 179.7(10) . . . . ?
Sm N62 C63 C67 5.2(16) . . . . ?
N62 C63 C64 C65 2.1(15) . . . . ?
C67 C63 C64 C65 179.4(12) . . . . ?
N62 N61 C65 C64 -0.9(13) . . . . ?
B2 N61 C65 C64 -175.0(11) . . . . ?
N62 N61 C65 C66 -179.9(10) . . . . ?
B2 N61 C65 C66 6.0(18) . . . . ?
C63 C64 C65 N61 -0.7(15) . . . . ?
C63 C64 C65 C66 178.2(12) . . . . ?
C1D B3 C1A C6A 3.3(15) . . . . ?
C1C B3 C1A C6A 125.3(11) . . . . ?
C1B B3 C1A C6A -115.3(11) . . . . ?
C1D B3 C1A C2A 179.4(10) . . . . ?
C1C B3 C1A C2A -58.6(13) . . . . ?
C1B B3 C1A C2A 60.8(13) . . . . ?
C6A C1A C2A C3A -3.3(15) . . . . ?
B3 C1A C2A C3A -179.8(10) . . . . ?
C1A C2A C3A C4A 3.8(17) . . . . ?
C2A C3A C4A C5A -1.8(19) . . . . ?
C3A C4A C5A C6A -0.4(21) . . . . ?
C4A C5A C6A C1A 0.7(22) . . . . ?
C2A C1A C6A C5A 1.1(17) . . . . ?
B3 C1A C6A C5A 177.5(12) . . . . ?
C1D B3 C1B C2B -69.6(11) . . . . ?
C1C B3 C1B C2B 168.2(8) . . . . ?
C1A B3 C1B C2B 47.9(12) . . . . ?
C1D B3 C1B C6B 111.1(11) . . . . ?
C1C B3 C1B C6B -11.2(13) . . . . ?
C1A B3 C1B C6B -131.5(10) . . . . ?
C6B C1B C2B C3B -2.8(14) . . . . ?
B3 C1B C2B C3B 177.8(9) . . . . ?
C1B C2B C3B C4B 1.7(17) . . . . ?
C2B C3B C4B C5B -0.2(17) . . . . ?
C3B C4B C5B C6B 0.1(16) . . . . ?
C4B C5B C6B C1B -1.5(16) . . . . ?
C2B C1B C6B C5B 2.7(14) . . . . ?
B3 C1B C6B C5B -177.9(9) . . . . ?
C1D B3 C1C C2C 126.0(11) . . . . ?
C1A B3 C1C C2C 4.7(15) . . . . ?
C1B B3 C1C C2C -111.5(11) . . . . ?
C1D B3 C1C C6C -56.2(12) . . . . ?
C1A B3 C1C C6C -177.4(9) . . . . ?
C1B B3 C1C C6C 66.3(11) . . . . ?
C6C C1C C2C C3C -2.4(15) . . . . ?
B3 C1C C2C C3C 175.5(10) . . . . ?
C1C C2C C3C C4C 0.2(18) . . . . ?
C2C C3C C4C C5C 2.1(19) . . . . ?
C3C C4C C5C C6C -2.1(19) . . . . ?
C4C C5C C6C C1C -0.2(18) . . . . ?
C2C C1C C6C C5C 2.4(15) . . . . ?
B3 C1C C6C C5C -175.8(10) . . . . ?
C1C B3 C1D C2D 135.7(11) . . . . ?
C1A B3 C1D C2D -101.6(12) . . . . ?
C1B B3 C1D C2D 13.4(15) . . . . ?
C1C B3 C1D C6D -45.5(13) . . . . ?
C1A B3 C1D C6D 77.3(12) . . . . ?
C1B B3 C1D C6D -167.7(9) . . . . ?
C6D C1D C2D C3D -4.2(18) . . . . ?
B3 C1D C2D C3D 174.7(11) . . . . ?
C1D C2D C3D C4D 1.7(23) . . . . ?
C2D C3D C4D C5D 2.0(27) . . . . ?
C3D C4D C5D C6D -2.8(26) . . . . ?
C2D C1D C6D C5D 3.4(18) . . . . ?
B3 C1D C6D C5D -175.6(11) . . . . ?
C4D C5D C6D C1D 0.1(22) . . . . ?
C5S C1S C2S C3S 26.8(49) . . . . ?
C1S C2S C3S C4S -14.4(70) . . . . ?
C2S C3S C4S C5S -3.6(82) . . . . ?
C3S C4S C5S C1S 19.9(67) . . . . ?
C2S C1S C5S C4S -29.9(49) . . . . ?
C15S C11S C12S C13S -38.6(45) . . . . ?
C11S C12S C13S C14S 10.8(47) . . . . ?
C12S C13S C14S C15S 20.7(44) . . . . ?
C12S C11S C15S C14S 49.9(37) . . . . ?
C13S C14S C15S C11S -43.7(38) . . . . ?
C23S C21S C22S C24S -57.3(42) 2_656 . . 2_656 ?
C24S C21S C22S C24S 0.00(3) 2_656 . . 2_656 ?
C25S C21S C22S C24S -128.5(56) . . . 2_656 ?
C22S C21S C22S C24S -94.0(47) 2_656 . . 2_656 ?
C25S C21S C22S C24S -51.0(42) 2_656 . . 2_656 ?
C23S C21S C22S C25S -6.3(42) 2_656 . . 2_656 ?
C24S C21S C22S C25S 51.0(42) 2_656 . . 2_656 ?
C25S C21S C22S C25S -77.4(58) . . . 2_656 ?
C22S C21S C22S C25S -43.0(25) 2_656 . . 2_656 ?
C25S C21S C22S C25S 0.000(10) 2_656 . . 2_656 ?
C23S C21S C22S C23S 59.9(66) 2_656 . . . ?
C24S C21S C22S C23S 117.2(62) 2_656 . . . ?
C25S C21S C22S C23S -11.3(64) . . . . ?
C22S C21S C22S C23S 23.2(34) 2_656 . . . ?
C25S C21S C22S C23S 66.2(36) 2_656 . . . ?
C23S C21S C22S C21S 36.7(36) 2_656 . . 2_656 ?
C24S C21S C22S C21S 94.0(48) 2_656 . . 2_656 ?
C25S C21S C22S C21S -34.4(39) . . . 2_656 ?
C22S C21S C22S C21S 0.000(8) 2_656 . . 2_656 ?
C25S C21S C22S C21S 43.0(25) 2_656 . . 2_656 ?
C23S C21S C22S C23S 0.00(2) 2_656 . . 2_656 ?
C24S C21S C22S C23S 57.3(42) 2_656 . . 2_656 ?
C25S C21S C22S C23S -71.2(44) . . . 2_656 ?
C22S C21S C22S C23S -36.7(36) 2_656 . . 2_656 ?
C25S C21S C22S C23S 6.3(42) 2_656 . . 2_656 ?
C24S C22S C23S C21S -2.0(65) 2_656 . . 2_656 ?
C25S C22S C23S C21S 46.7(34) 2_656 . . 2_656 ?
C21S C22S C23S C21S -54.6(70) . . . 2_656 ?
C21S C22S C23S C21S 0.00(2) 2_656 . . 2_656 ?
C23S C22S C23S C21S -32.3(39) 2_656 . . 2_656 ?
C24S C22S C23S C25S -48.7(53) 2_656 . . 2_656 ?
C25S C22S C23S C25S 0.00(3) 2_656 . . 2_656 ?
C21S C22S C23S C25S -101.3(57) . . . 2_656 ?
C21S C22S C23S C25S -46.7(35) 2_656 . . 2_656 ?
C23S C22S C23S C25S -79.0(36) 2_656 . . 2_656 ?
C24S C22S C23S C24S 51.1(77) 2_656 . . . ?
C25S C22S C23S C24S 99.8(42) 2_656 . . . ?
C21S C22S C23S C24S -1.5(69) . . . . ?
C21S C22S C23S C24S 53.0(34) 2_656 . . . ?
C23S C22S C23S C24S 20.7(43) 2_656 . . . ?
C24S C22S C23S C22S 30.4(37) 2_656 . . 2_656 ?
C25S C22S C23S C22S 79.0(36) 2_656 . . 2_656 ?
C21S C22S C23S C22S -22.3(34) . . . 2_656 ?
C21S C22S C23S C22S 32.3(39) 2_656 . . 2_656 ?
C23S C22S C23S C22S 0.000(5) 2_656 . . 2_656 ?
C21S C23S C24S C21S 0.000(5) 2_656 . . 2_656 ?
C25S C23S C24S C21S -43.6(32) 2_656 . . 2_656 ?
C22S C23S C24S C21S -97.3(47) . . . 2_656 ?
C22S C23S C24S C21S -52.6(52) 2_656 . . 2_656 ?
C21S C23S C24S C22S 52.6(52) 2_656 . . 2_656 ?
C25S C23S C24S C22S 9.0(51) 2_656 . . 2_656 ?
C22S C23S C24S C22S -44.7(76) . . . 2_656 ?
C22S C23S C24S C22S 0.000(10) 2_656 . . 2_656 ?
C21S C23S C24S C25S 111.3(46) 2_656 . . . ?
C25S C23S C24S C25S 67.7(48) 2_656 . . . ?
C22S C23S C24S C25S 14.0(62) . . . . ?
C22S C23S C24S C25S 58.7(35) 2_656 . . . ?
C21S C24S C25S C22S -57.0(48) 2_656 . . 2_656 ?
C22S C24S C25S C22S 0.00(4) 2_656 . . 2_656 ?
C23S C24S C25S C22S -103.8(44) . . . 2_656 ?
C21S C24S C25S C23S -17.9(57) 2_656 . . 2_656 ?
C22S C24S C25S C23S 39.1(32) 2_656 . . 2_656 ?
C23S C24S C25S C23S -64.7(46) . . . 2_656 ?
C21S C24S C25S C21S 25.5(82) 2_656 . . . ?
C22S C24S C25S C21S 82.5(55) 2_656 . . . ?
C23S C24S C25S C21S -21.3(57) . . . . ?
C21S C24S C25S C21S 0.00(3) 2_656 . . 2_656 ?
C22S C24S C25S C21S 57.0(48) 2_656 . . 2_656 ?
C23S C24S C25S C21S -46.8(40) . . . 2_656 ?
C23S C21S C25S C22S -42.5(29) 2_656 . . 2_656 ?
C24S C21S C25S C22S 19.0(64) 2_656 . . 2_656 ?
C22S C21S C25S C22S 69.7(61) . . . 2_656 ?
C22S C21S C25S C22S 0.00(3) 2_656 . . 2_656 ?
C25S C21S C25S C22S 37.4(26) 2_656 . . 2_656 ?
C23S C21S C25S C23S 0.00(2) 2_656 . . 2_656 ?
C24S C21S C25S C23S 61.5(59) 2_656 . . 2_656 ?
C22S C21S C25S C23S 112.2(55) . . . 2_656 ?
C22S C21S C25S C23S 42.5(29) 2_656 . . 2_656 ?
C25S C21S C25S C23S 79.9(33) 2_656 . . 2_656 ?
C23S C21S C25S C24S -91.6(49) 2_656 . . . ?
C24S C21S C25S C24S -30.1(91) 2_656 . . . ?
C22S C21S C25S C24S 20.6(60) . . . . ?
C22S C21S C25S C24S -49.1(40) 2_656 . . . ?
C25S C21S C25S C24S -11.7(39) 2_656 . . . ?
C23S C21S C25S C21S -79.9(33) 2_656 . . 2_656 ?
C24S C21S C25S C21S -18.4(53) 2_656 . . 2_656 ?
C22S C21S C25S C21S 32.3(37) . . . 2_656 ?
C22S C21S C25S C21S -37.4(26) 2_656 . . 2_656 ?
C25S C21S C25S C21S 0.000(4) 2_656 . . 2_656 ?
